data_2210394
loop_
_publ_author_name
'Meng, Xiang-Gao'
'Mei, Fu-Sheng'
'Liao, Zhan-Ru'

_publ_section_title
;
 Bis(benzimidazol-2-ylmethyl)amine tetrahydrate
;
_journal_coeditor_code TK2069
_journal_issue 9
_journal_name_full 'Acta Crystallographica Section E'
_journal_page_first o4120
_journal_page_last o4122
_journal_paper_doi 10.1107/S1600536806033721
_journal_volume 62
_journal_year 2006
_chemical_formula_iupac 'C16 H15 N5, 4H2 O'
_chemical_formula_moiety 'C16 H15 N5, 4H2 O'
_chemical_formula_sum 'C16 H23 N5 O4'
_chemical_formula_weight 349.39
_chemical_name_systematic
;
Bis(benzimidazol-2-ylmethyl)amine tetrahydrate
;
_space_group_IT_number 29
_symmetry_cell_setting orthorhombic
_symmetry_space_group_name_Hall 'P 2c -2b'
_symmetry_space_group_name_H-M 'P b c 21'
_atom_sites_solution_hydrogens geom
_atom_sites_solution_primary direct
_atom_sites_solution_secondary difmap
_audit_creation_method SHELXL-97
_cell_angle_alpha 90.00
_cell_angle_beta 90.00
_cell_angle_gamma 90.00
_cell_formula_units_Z 8
_cell_length_a 4.7111(6)
_cell_length_b 24.857(3)
_cell_length_c 30.823(4)
_cell_measurement_reflns_used 6949
_cell_measurement_temperature 292(2)
_cell_measurement_theta_max 23.37
_cell_measurement_theta_min 2.57
_cell_volume 3609.5(8)
_computing_cell_refinement SMART
_computing_data_collection 'SMART (Bruker, 2001)'
_computing_data_reduction 'SAINT-Plus (Bruker, 2001)'
_computing_molecular_graphics 'SHELXTL (Bruker, 2001)'
_computing_publication_material SHELXTL
_computing_structure_refinement 'SHELXL97 (Sheldrick, 1997)'
_computing_structure_solution 'SHELXS97 (Sheldrick, 1997)'
_diffrn_ambient_temperature 292(2)
_diffrn_measured_fraction_theta_full 0.998
_diffrn_measured_fraction_theta_max 0.998
_diffrn_measurement_device_type 'Bruker SMART APEX CCD area-detector'
_diffrn_measurement_method \w
_diffrn_radiation_monochromator graphite
_diffrn_radiation_source 'fine focus sealed Siemens Mo tube'
_diffrn_radiation_type 'Mo k\a'
_diffrn_radiation_wavelength 0.71073
_diffrn_reflns_av_R_equivalents 0.057
_diffrn_reflns_av_sigmaI/netI 0.036
_diffrn_reflns_limit_h_max 5
_diffrn_reflns_limit_h_min -5
_diffrn_reflns_limit_k_max 28
_diffrn_reflns_limit_k_min -30
_diffrn_reflns_limit_l_max 38
_diffrn_reflns_limit_l_min -38
_diffrn_reflns_number 25072
_diffrn_reflns_theta_full 26.0
_diffrn_reflns_theta_max 26.0
_diffrn_reflns_theta_min 1.8
_exptl_absorpt_coefficient_mu 0.094
_exptl_absorpt_correction_T_max 0.994
_exptl_absorpt_correction_T_min 0.963
_exptl_absorpt_correction_type multi-scan
_exptl_absorpt_process_details '(SADABS; Sheldrick, 2001)'
_exptl_crystal_colour yellow
_exptl_crystal_density_diffrn 1.286
_exptl_crystal_density_method 'not measured'
_exptl_crystal_description block
_exptl_crystal_F_000 1488
_exptl_crystal_size_max 0.40
_exptl_crystal_size_mid 0.20
_exptl_crystal_size_min 0.06
_refine_diff_density_max 0.33
_refine_diff_density_min -0.23
_refine_ls_extinction_method none
_refine_ls_goodness_of_fit_ref 1.17
_refine_ls_hydrogen_treatment constr
_refine_ls_matrix_type full
_refine_ls_number_parameters 451
_refine_ls_number_reflns 3608
_refine_ls_number_restraints 1
_refine_ls_restrained_S_all 1.17
_refine_ls_R_factor_all 0.077
_refine_ls_R_factor_gt 0.068
_refine_ls_shift/su_max 0.005
_refine_ls_shift/su_mean 0.001
_refine_ls_structure_factor_coef Fsqd
_refine_ls_weighting_details 'calc w=1/[\s^2^(Fo^2^)+(0.0776P)^2^+1.7967P] where P=(Fo^2^+2Fc^2^)/3'
_refine_ls_weighting_scheme calc
_refine_ls_wR_factor_gt 0.155
_refine_ls_wR_factor_ref 0.160
_reflns_number_gt 3171
_reflns_number_total 3608
_reflns_threshold_expression I>2\s(I)
_cod_data_source_file tk2069.cif
_cod_data_source_block II
_cod_depositor_comments
;
The following automatic conversions were performed:
'_symmetry_cell_setting' value 'Orthorhombic' changed to 'orthorhombic'
according to '/home/saulius/struct/CIF-dictionaries/cif_core.dic'
dictionary named 'cif_core.dic' version 2.4.1 from 2010-06-29.

Automatic conversion script
Id: cif_fix_enum 1527 2010-12-29 10:47:43Z saulius 

The following automatic conversions were performed:

'_symmetry_cell_setting' value 'Orthorhombic' changed to
'orthorhombic' according to
/home/saulius/struct/CIF-dictionaries/cif_core.dic dictionary named
'cif_core.dic' version 2.4.1 from 2010-06-29.

Automatic conversion script
Id: cif_fix_values 1715 2011-07-08 13:25:40Z adriana 
;
_cod_database_code 2210394
_cod_database_fobs_code 2210394

loop_
_symmetry_equiv_pos_as_xyz
'x, y, z'
'-x, -y, z+1/2'
'-x, y+1/2, z'
'x, -y+1/2, z+1/2'

loop_
_atom_site_type_symbol
_atom_site_label
_atom_site_fract_x
_atom_site_fract_y
_atom_site_fract_z
_atom_site_U_iso_or_equiv
_atom_site_adp_type
_atom_site_calc_flag
_atom_site_refinement_flags
_atom_site_occupancy
C C1 1.0059(9) 0.7488(2) 0.8491(2) 0.0328(15) Uani d . 1
C C2 1.1384(13) 0.7939(2) 0.8322(2) 0.0443(14) Uani d . 1
H H2 1.0914 0.8078 0.8051 0.053 Uiso calc R 1
C C3 1.3433(13) 0.8168(2) 0.8578(2) 0.0482(15) Uani d . 1
H H3 1.4341 0.8476 0.8478 0.058 Uiso calc R 1
C C4 1.4224(14) 0.7963(2) 0.8981(2) 0.0458(14) Uani d . 1
H H4 1.5682 0.8124 0.9137 0.055 Uiso calc R 1
C C5 1.2820(12) 0.7513(3) 0.9150(2) 0.0461(14) Uani d . 1
H H5 1.3301 0.7378 0.9421 0.055 Uiso calc R 1
C C6 1.0681(12) 0.7271(2) 0.89030(16) 0.0298(11) Uani d . 1
C C7 0.7444(10) 0.67620(19) 0.86279(15) 0.0294(10) Uani d . 1
C C8 0.5348(10) 0.6335(2) 0.8539(2) 0.0300(12) Uani d . 1
H H8A 0.3788 0.6481 0.8371 0.036 Uiso calc R 1
H H8B 0.4588 0.6200 0.8811 0.036 Uiso calc R 1
C C9 0.8191(11) 0.5505(2) 0.85801(18) 0.0367(12) Uani d . 1
H H9A 0.9462 0.5702 0.8770 0.044 Uiso calc R 1
H H9B 0.9340 0.5269 0.8401 0.044 Uiso calc R 1
C C10 0.6259(11) 0.5169(2) 0.88515(17) 0.0328(11) Uani d . 1
C C11 0.3109(10) 0.45932(19) 0.90504(16) 0.0298(10) Uani d . 1
C C12 0.1107(12) 0.4185(2) 0.90736(19) 0.0418(13) Uani d . 1
H H12 0.0556 0.3989 0.8831 0.050 Uiso calc R 1
C C13 -0.0029(14) 0.4087(3) 0.9484(3) 0.0490(18) Uani d . 1
H H13 -0.1325 0.3807 0.9516 0.059 Uiso calc R 1
C C14 0.0658(15) 0.4374(3) 0.9832(2) 0.0542(18) Uani d . 1
H H14 -0.0257 0.4298 1.0092 0.065 Uiso calc R 1
C C15 0.2640(14) 0.4777(3) 0.98275(18) 0.0503(15) Uani d . 1
H H15 0.3136 0.4967 1.0076 0.060 Uiso calc R 1
C C16 0.3866(11) 0.4883(2) 0.94235(17) 0.0345(12) Uani d . 1
C C17 0.0482(13) 0.8820(3) 0.6468(2) 0.0405(14) Uani d . 1
H H17A -0.1090 0.8951 0.6641 0.049 Uiso calc R 1
H H17B -0.0280 0.8691 0.6195 0.049 Uiso calc R 1
C C18 0.2482(10) 0.9268(2) 0.63827(16) 0.0323(11) Uani d . 1
C C19 0.5003(11) 0.9986(3) 0.65140(17) 0.0351(15) Uani d . 1
C C20 0.6237(13) 1.0457(2) 0.6668(2) 0.0433(13) Uani d . 1
H H20 0.5680 1.0607 0.6931 0.052 Uiso calc R 1
C C21 0.8295(13) 1.0690(2) 0.6420(2) 0.0501(15) Uani d . 1
H H21 0.9203 1.0999 0.6518 0.060 Uiso calc R 1
C C22 0.9059(13) 1.0466(3) 0.6015(2) 0.0499(16) Uani d . 1
H H22 1.0460 1.0632 0.5851 0.060 Uiso calc R 1
C C23 0.7794(11) 1.0012(2) 0.58610(18) 0.0400(12) Uani d . 1
H H23 0.8294 0.9870 0.5593 0.048 Uiso calc R 1
C C24 0.5740(11) 0.9770(2) 0.61157(18) 0.0314(12) Uani d . 1
C C25 0.3440(11) 0.8009(2) 0.64126(19) 0.0385(12) Uani d . 1
H H25A 0.4601 0.7774 0.6590 0.046 Uiso calc R 1
H H25B 0.4696 0.8216 0.6227 0.046 Uiso calc R 1
C C26 0.1506(10) 0.7674(2) 0.61355(17) 0.0317(11) Uani d . 1
C C27 -0.1619(10) 0.70960(18) 0.59437(15) 0.0278(10) Uani d . 1
C C28 -0.3617(11) 0.6687(2) 0.59237(19) 0.0381(12) Uani d . 1
H H28 -0.4064 0.6488 0.6170 0.046 Uiso calc R 1
C C29 -0.4906(12) 0.6581(3) 0.5543(3) 0.0437(17) Uani d . 1
H H29 -0.6278 0.6313 0.5529 0.052 Uiso calc R 1
C C30 -0.4201(14) 0.6874(3) 0.5159(2) 0.0500(16) Uani d . 1
H H30 -0.5043 0.6783 0.4896 0.060 Uiso calc R 1
C C31 -0.2264(12) 0.7294(2) 0.51769(19) 0.0433(13) Uani d . 1
H H31 -0.1836 0.7496 0.4932 0.052 Uiso calc R 1
C C32 -0.0971(11) 0.7403(2) 0.55773(16) 0.0305(11) Uani d . 1
O O1 0.4748(9) 0.44309(19) 0.78393(14) 0.0493(12) Uani d . 1
H H1A 0.6230 0.4585 0.7769 0.074 Uiso d R 1
H H1B 0.3425 0.4645 0.7846 0.074 Uiso d R 1
O O2 0.0888(11) 0.59640(18) 0.76511(17) 0.0632(13) Uani d . 1
H H2A -0.0487 0.5875 0.7501 0.095 Uiso d R 1
H H2B 0.1511 0.6254 0.7563 0.095 Uiso d R 1
O O3 0.0683(11) 0.6945(2) 0.71456(17) 0.0601(13) Uani d . 1
H H3A -0.0586 0.6966 0.7329 0.090 Uiso d R 1
H H3B 0.0014 0.6999 0.6902 0.090 Uiso d R 1
O O4 0.5653(10) 0.7357(2) 0.75034(19) 0.0648(14) Uani d . 1
H H4A 0.6760 0.7613 0.7479 0.097 Uiso d R 1
H H4B 0.5195 0.7317 0.7756 0.097 Uiso d R 1
O O5 0.6104(10) 0.84591(19) 0.73494(16) 0.0613(12) Uani d . 1
H H5B 0.4793 0.8477 0.7171 0.092 Uiso d R 1
H H5C 0.5774 0.8669 0.7551 0.092 Uiso d R 1
O O6 -0.0209(9) 0.48752(18) 0.74986(15) 0.0435(10) Uani d . 1
H H6A -0.0152 0.5205 0.7489 0.065 Uiso d R 1
H H6B 0.1256 0.4757 0.7608 0.065 Uiso d R 1
O O7 0.8412(8) 0.61756(16) 0.97301(12) 0.0461(10) Uani d . 1
H H7A 0.9666 0.6215 0.9914 0.069 Uiso d R 1
H H7B 0.8745 0.6368 0.9519 0.069 Uiso d R 1
O O8 0.3434(8) 0.86930(16) 0.52654(12) 0.0455(9) Uani d . 1
H H8C 0.3281 0.8936 0.5445 0.068 Uiso d R 1
H H8D 0.5047 0.8691 0.5162 0.068 Uiso d R 1
N N1 0.7999(9) 0.71513(16) 0.83295(13) 0.0345(10) Uani d . 1
H H1 0.7230 0.7154 0.8077 0.041 Uiso d R 1
N N2 0.9042(10) 0.68157(17) 0.89778(14) 0.0328(9) Uani d . 1
N N3 0.4654(11) 0.4802(2) 0.8693(2) 0.0440(14) Uani d . 1
N N4 0.5816(11) 0.52549(17) 0.92827(14) 0.0335(10) Uani d . 1
H H4C 0.6739 0.5516 0.9399 0.040 Uiso d R 1
N N5 0.6689(9) 0.58898(18) 0.82977(14) 0.0358(10) Uani d . 1
H H5A 0.5221 0.5756 0.8126 0.043 Uiso d R 1
N N6 0.2924(9) 0.96564(16) 0.66822(14) 0.0331(9) Uani d . 1
H H6 0.2014 0.9727 0.6917 0.040 Uiso d R 1
N N7 0.4102(10) 0.93178(19) 0.60369(13) 0.0339(10) Uani d . 1
N N8 -0.0049(8) 0.72676(16) 0.62888(15) 0.0219(9) Uani d . 1
N N9 0.1044(9) 0.77626(19) 0.57090(14) 0.0344(10) Uani d . 1
H H9 0.2124 0.7953 0.5544 0.041 Uiso d R 1
N N10 0.1853(9) 0.83765(18) 0.66937(14) 0.0362(10) Uani d . 1
H H10 0.1795 0.8287 0.6955 0.043 Uiso d R 1

loop_
_atom_site_aniso_label
_atom_site_aniso_U_11
_atom_site_aniso_U_22
_atom_site_aniso_U_33
_atom_site_aniso_U_12
_atom_site_aniso_U_13
_atom_site_aniso_U_23
C1 0.023(3) 0.011(2) 0.064(4) 0.0040(17) 0.007(2) -0.006(3)
C2 0.052(4) 0.029(3) 0.052(3) 0.001(3) 0.005(3) 0.002(3)
C3 0.044(3) 0.032(3) 0.069(4) -0.010(2) 0.013(3) -0.010(3)
C4 0.049(3) 0.035(3) 0.053(4) -0.006(3) -0.001(3) -0.014(3)
C5 0.038(3) 0.053(3) 0.048(3) 0.006(3) -0.005(3) -0.019(3)
C6 0.036(3) 0.029(3) 0.025(3) 0.003(2) -0.007(2) 0.002(2)
C7 0.032(3) 0.029(3) 0.027(2) 0.005(2) 0.000(2) 0.0004(19)
C8 0.024(2) 0.029(3) 0.037(3) 0.001(2) -0.001(2) 0.004(3)
C9 0.031(3) 0.038(3) 0.041(3) 0.000(2) 0.008(2) 0.002(2)
C10 0.030(3) 0.032(3) 0.037(3) 0.004(2) 0.000(2) 0.000(2)
C11 0.032(3) 0.026(2) 0.032(2) 0.004(2) 0.001(2) 0.002(2)
C12 0.048(3) 0.029(3) 0.048(3) -0.009(2) 0.004(3) -0.008(3)
C13 0.053(4) 0.043(4) 0.052(4) -0.009(3) 0.015(3) 0.006(4)
C14 0.066(4) 0.050(4) 0.046(4) -0.018(3) 0.027(3) 0.009(3)
C15 0.062(4) 0.061(4) 0.028(3) 0.002(3) 0.003(3) -0.002(3)
C16 0.031(3) 0.034(3) 0.039(3) -0.001(2) 0.006(2) 0.002(2)
C17 0.033(3) 0.041(4) 0.047(4) -0.002(2) 0.004(3) 0.001(3)
C18 0.029(3) 0.034(3) 0.035(3) 0.006(2) -0.008(2) -0.003(2)
C19 0.045(3) 0.050(4) 0.010(2) 0.005(2) -0.0058(18) 0.000(2)
C20 0.050(3) 0.039(3) 0.041(3) 0.004(3) -0.010(3) -0.003(3)
C21 0.052(4) 0.038(3) 0.060(4) -0.004(3) -0.019(3) 0.001(3)
C22 0.034(3) 0.055(4) 0.061(4) -0.005(3) -0.011(3) 0.025(3)
C23 0.041(3) 0.045(3) 0.034(3) 0.002(3) -0.002(2) 0.006(2)
C24 0.024(2) 0.036(3) 0.035(3) 0.002(2) -0.013(2) 0.011(2)
C25 0.032(3) 0.035(3) 0.049(3) -0.002(2) -0.008(2) 0.002(2)
C26 0.027(3) 0.029(3) 0.039(3) 0.005(2) 0.002(2) -0.003(2)
C27 0.027(2) 0.025(2) 0.031(2) 0.0003(19) 0.000(2) 0.002(2)
C28 0.037(3) 0.030(3) 0.048(3) -0.006(2) 0.004(2) 0.001(2)
C29 0.039(4) 0.033(4) 0.059(5) -0.006(2) -0.007(3) -0.005(4)
C30 0.046(3) 0.058(4) 0.046(4) 0.003(3) -0.008(3) -0.008(3)
C31 0.047(3) 0.047(3) 0.036(3) -0.012(3) -0.002(3) -0.001(3)
C32 0.036(3) 0.022(2) 0.034(3) 0.000(2) 0.005(2) 0.001(2)
O1 0.055(3) 0.061(3) 0.032(2) -0.005(2) 0.0010(18) -0.012(2)
O2 0.078(3) 0.046(3) 0.066(3) -0.001(2) 0.021(3) 0.004(2)
O3 0.057(3) 0.070(3) 0.053(3) -0.006(2) 0.000(2) 0.017(3)
O4 0.060(3) 0.081(4) 0.054(3) 0.005(3) -0.016(2) 0.001(3)
O5 0.067(3) 0.061(3) 0.057(3) -0.001(3) -0.014(2) -0.006(2)
O6 0.064(3) 0.033(2) 0.034(2) -0.0043(17) -0.0004(18) -0.0065(18)
O7 0.047(2) 0.054(2) 0.037(2) -0.0138(19) -0.0022(17) 0.0034(18)
O8 0.051(2) 0.047(2) 0.038(2) -0.0120(18) 0.0026(18) -0.0016(18)
N1 0.043(3) 0.033(2) 0.027(2) 0.0043(19) -0.0049(19) -0.0013(18)
N2 0.037(2) 0.030(2) 0.032(2) -0.001(2) 0.000(2) 0.0005(18)
N3 0.039(3) 0.046(3) 0.047(3) 0.004(2) -0.002(2) 0.008(3)
N4 0.044(3) 0.026(2) 0.030(2) -0.009(2) -0.0025(19) -0.0042(18)
N5 0.038(2) 0.040(2) 0.029(2) -0.005(2) 0.0014(19) 0.0004(19)
N6 0.035(2) 0.035(2) 0.029(2) 0.0026(19) -0.0027(18) -0.0019(18)
N7 0.033(2) 0.041(3) 0.027(2) 0.006(2) -0.0018(19) -0.0052(19)
N8 0.031(2) 0.014(2) 0.021(2) -0.0017(14) -0.0015(14) 0.0053(18)
N9 0.028(2) 0.040(3) 0.035(2) -0.009(2) -0.0002(19) 0.005(2)
N10 0.039(2) 0.040(3) 0.030(2) -0.004(2) -0.0041(19) 0.0031(19)

loop_
_atom_type_symbol
_atom_type_description
_atom_type_scat_dispersion_real
_atom_type_scat_dispersion_imag
_atom_type_scat_source
C C 0.0033 0.0016 'International Tables Vol C Tables 4.2.6.8 and 6.1.1.4'
H H 0.0000 0.0000 'International Tables Vol C Tables 4.2.6.8 and 6.1.1.4'
N N 0.0061 0.0033 'International Tables Vol C Tables 4.2.6.8 and 6.1.1.4'
O O 0.0106 0.0060 'International Tables Vol C Tables 4.2.6.8 and 6.1.1.4'

loop_
_geom_angle_atom_site_label_1
_geom_angle_atom_site_label_2
_geom_angle_atom_site_label_3
_geom_angle
_geom_angle_publ_flag
N1 C1 C2 132.4(6) no
N1 C1 C6 103.9(5) no
C2 C1 C6 123.7(5) no
C3 C2 C1 115.9(6) no
C3 C2 H2 122.1 no
C1 C2 H2 122.1 no
C2 C3 C4 123.4(6) no
C2 C3 H3 118.3 no
C4 C3 H3 118.3 no
C3 C4 C5 119.9(6) no
C3 C4 H4 120.1 no
C5 C4 H4 120.1 no
C6 C5 C4 118.8(6) no
C6 C5 H5 120.6 no
C4 C5 H5 120.6 no
N2 C6 C5 131.4(5) no
N2 C6 C1 110.2(4) no
C5 C6 C1 118.4(5) no
N2 C7 N1 111.7(4) no
N2 C7 C8 127.2(5) no
N1 C7 C8 121.0(5) no
C7 C8 N5 110.3(4) no
C7 C8 H8A 109.6 no
N5 C8 H8A 109.6 no
C7 C8 H8B 109.6 no
N5 C8 H8B 109.6 no
H8A C8 H8B 108.1 no
N5 C9 C10 113.7(4) no
N5 C9 H9A 108.8 no
C10 C9 H9A 108.8 no
N5 C9 H9B 108.8 no
C10 C9 H9B 108.8 no
H9A C9 H9B 107.7 no
N3 C10 N4 113.1(5) no
N3 C10 C9 123.0(5) no
N4 C10 C9 123.5(5) no
C12 C11 C16 120.4(5) no
C12 C11 N3 131.1(5) no
C16 C11 N3 108.5(5) no
C11 C12 C13 115.9(5) no
C11 C12 H12 122.1 no
C13 C12 H12 122.1 no
C14 C13 C12 122.9(6) no
C14 C13 H13 118.5 no
C12 C13 H13 118.5 no
C13 C14 C15 123.5(6) no
C13 C14 H14 118.2 no
C15 C14 H14 118.2 no
C14 C15 C16 115.3(6) no
C14 C15 H15 122.3 no
C16 C15 H15 122.3 no
N4 C16 C15 133.2(5) no
N4 C16 C11 104.9(4) no
C15 C16 C11 121.9(5) no
N10 C17 C18 111.9(5) no
N10 C17 H17A 109.2 no
C18 C17 H17A 109.2 no
N10 C17 H17B 109.2 no
C18 C17 H17B 109.2 no
H17A C17 H17B 107.9 no
N7 C18 N6 113.4(5) no
N7 C18 C17 125.6(5) no
N6 C18 C17 120.9(5) no
N6 C19 C24 106.3(5) no
N6 C19 C20 132.0(5) no
C24 C19 C20 121.7(6) no
C21 C20 C19 117.6(6) no
C21 C20 H20 121.2 no
C19 C20 H20 121.2 no
C20 C21 C22 120.6(6) no
C20 C21 H21 119.7 no
C22 C21 H21 119.7 no
C23 C22 C21 121.6(6) no
C23 C22 H22 119.2 no
C21 C22 H22 119.2 no
C22 C23 C24 117.9(6) no
C22 C23 H23 121.0 no
C24 C23 H23 121.0 no
N7 C24 C23 130.1(5) no
N7 C24 C19 109.3(5) no
C23 C24 C19 120.6(5) no
N10 C25 C26 111.9(4) no
N10 C25 H25A 109.2 no
C26 C25 H25A 109.2 no
N10 C25 H25B 109.2 no
C26 C25 H25B 109.2 no
H25A C25 H25B 107.9 no
N8 C26 N9 112.3(5) no
N8 C26 C25 123.5(5) no
N9 C26 C25 124.1(5) no
N8 C27 C28 129.2(5) no
N8 C27 C32 109.9(4) no
C28 C27 C32 120.8(5) no
C29 C28 C27 119.2(5) no
C29 C28 H28 120.4 no
C27 C28 H28 120.4 no
C28 C29 C30 121.2(5) no
C28 C29 H29 119.4 no
C30 C29 H29 119.4 no
C31 C30 C29 120.2(6) no
C31 C30 H30 119.9 no
C29 C30 H30 119.9 no
C30 C31 C32 117.8(5) no
C30 C31 H31 121.1 no
C32 C31 H31 121.1 no
N9 C32 C27 105.6(4) no
N9 C32 C31 133.6(5) no
C27 C32 C31 120.7(5) no
H1A O1 H1B 110.4 no
H2A O2 H2B 109.1 no
H3A O3 H3B 109.7 no
H4A O4 H4B 110.4 no
H5B O5 H5C 109.0 no
H6A O6 H6B 110.1 no
H7A O7 H7B 109.8 no
H8C O8 H8D 110.2 no
C7 N1 C1 108.9(5) no
C7 N1 H1 122.5 no
C1 N1 H1 128.5 no
C7 N2 C6 105.3(4) no
C10 N3 C11 105.6(5) no
C10 N4 C16 107.8(4) no
C10 N4 H4C 116.7 no
C16 N4 H4C 135.6 no
C9 N5 C8 113.2(4) no
C9 N5 H5A 117.4 no
C8 N5 H5A 103.6 no
C18 N6 C19 106.1(5) no
C18 N6 H6 130.1 no
C19 N6 H6 123.4 no
C18 N7 C24 104.9(4) no
C26 N8 C27 105.0(4) no
C26 N9 C32 107.1(4) no
C26 N9 H9 124.7 no
C32 N9 H9 126.6 no
C17 N10 C25 114.6(5) no
C17 N10 H10 130.3 no
C25 N10 H10 114.9 no

loop_
_geom_bond_atom_site_label_1
_geom_bond_atom_site_label_2
_geom_bond_distance
_geom_bond_publ_flag
C1 N1 1.375(7) no
C1 C2 1.384(8) no
C1 C6 1.410(9) no
C2 C3 1.371(9) no
C2 H2 0.9300 no
C3 C4 1.392(10) no
C3 H3 0.9300 no
C4 C5 1.399(9) no
C4 H4 0.9300 no
C5 C6 1.398(8) no
C5 H5 0.9300 no
C6 N2 1.390(7) no
C7 N2 1.322(6) no
C7 N1 1.361(6) no
C7 C8 1.476(7) no
C8 N5 1.476(7) no
C8 H8A 0.9700 no
C8 H8B 0.9700 no
C9 N5 1.475(7) no
C9 C10 1.492(7) no
C9 H9A 0.9700 no
C9 H9B 0.9700 no
C10 N3 1.280(7) no
C10 N4 1.362(7) no
C11 C12 1.387(7) no
C11 C16 1.404(7) no
C11 N3 1.418(8) no
C12 C13 1.395(9) no
C12 H12 0.9300 no
C13 C14 1.329(11) no
C13 H13 0.9300 no
C14 C15 1.370(9) no
C14 H14 0.9300 no
C15 C16 1.398(8) no
C15 H15 0.9300 no
C16 N4 1.373(7) no
C17 N10 1.454(8) no
C17 C18 1.483(8) no
C17 H17A 0.9700 no
C17 H17B 0.9700 no
C18 N7 1.317(7) no
C18 N6 1.351(7) no
C19 N6 1.378(8) no
C19 C24 1.384(8) no
C19 C20 1.391(9) no
C20 C21 1.365(9) no
C20 H20 0.9300 no
C21 C22 1.411(10) no
C21 H21 0.9300 no
C22 C23 1.362(9) no
C22 H22 0.9300 no
C23 C24 1.384(8) no
C23 H23 0.9300 no
C24 N7 1.384(7) no
C25 N10 1.464(7) no
C25 C26 1.501(7) no
C25 H25A 0.9700 no
C25 H25B 0.9700 no
C26 N8 1.334(6) no
C26 N9 1.351(7) no
C27 N8 1.364(7) no
C27 C28 1.387(7) no
C27 C32 1.397(7) no
C28 C29 1.348(9) no
C28 H28 0.9300 no
C29 C30 1.428(10) no
C29 H29 0.9300 no
C30 C31 1.387(9) no
C30 H30 0.9300 no
C31 C32 1.403(8) no
C31 H31 0.9300 no
C32 N9 1.366(7) no
O1 H1A 0.8253 no
O1 H1B 0.8206 no
O2 H2A 0.8256 no
O2 H2B 0.8257 no
O3 H3A 0.8246 no
O3 H3B 0.8259 no
O4 H4A 0.8260 no
O4 H4B 0.8150 no
O5 H5B 0.8284 no
O5 H5C 0.8254 no
O6 H6A 0.8219 no
O6 H6B 0.8228 no
O7 H7A 0.8251 no
O7 H7B 0.8227 no
O8 H8C 0.8222 no
O8 H8D 0.8244 no
N1 H1 0.8594 no
N4 H4C 0.8589 no
N5 H5A 0.9311 no
N6 H6 0.8597 no
N9 H9 0.8602 no
N10 H10 0.8363 no

loop_
_geom_hbond_atom_site_label_D
_geom_hbond_atom_site_label_H
_geom_hbond_atom_site_label_A
_geom_hbond_site_symmetry_A
_geom_hbond_distance_DH
_geom_hbond_distance_HA
_geom_hbond_distance_DA
_geom_hbond_angle_DHA
_geom_hbond_publ_flag
O1 H1B O6 . 0.82 2.10 2.789(7) 141.6 yes
O2 H2A O6 . 0.83 2.49 2.795(7) 103.1 yes
O2 H2B O3 . 0.83 2.18 2.895(7) 145.1 yes
O3 H3B N8 . 0.83 2.00 2.782(7) 156.6 yes
O4 H4A O5 . 0.83 2.16 2.788(8) 132.5 yes
O4 H4B N1 . 0.82 2.24 2.823(7) 128.3 yes
O5 H5B N10 . 0.83 2.04 2.853(6) 168.6 yes
O6 H6A O2 . 0.82 2.01 2.795(7) 159.3 yes
O6 H6B O1 . 0.82 1.97 2.789(7) 175.7 yes
O7 H7B N2 . 0.82 2.01 2.828(6) 172.6 yes
O8 H8C N7 . 0.82 2.09 2.858(6) 154.7 yes
N1 H1 O4 . 0.86 1.98 2.823(7) 165.5 yes
N4 H4C O7 . 0.86 2.09 2.939(6) 171.4 yes
N5 H5A O2 . 0.93 2.57 3.387(7) 147.5 yes
N6 H6 O6 3 0.86 2.02 2.875(6) 174.8 yes
N9 H9 O8 . 0.86 2.12 2.913(6) 152.6 yes
N10 H10 O5 . 0.84 2.40 2.853(6) 114.4 yes
O1 H1A O6 1_655 0.83 2.01 2.823(6) 169.4 yes
O3 H3A O4 1_455 0.82 2.09 2.807(7) 145.2 yes
O5 H5C O1 3_655 0.83 2.11 2.877(7) 155.1 yes
O7 H7A O8 4_665 0.83 2.09 2.903(6) 167.6 yes
O8 H8D O7 4_564 0.82 2.10 2.886(6) 160.4 yes
C8 H8B Cg1 1_455 0.97 2.85 3.5450(10) 129 yes
C17 H17A Cg2 1_455 0.97 2.95 3.6120(10) 127 yes

loop_
_geom_torsion_atom_site_label_1
_geom_torsion_atom_site_label_2
_geom_torsion_atom_site_label_3
_geom_torsion_atom_site_label_4
_geom_torsion
_geom_torsion_publ_flag
N1 C1 C2 C3 -178.4(5) no
C6 C1 C2 C3 1.1(8) no
C1 C2 C3 C4 1.4(9) no
C2 C3 C4 C5 -2.7(9) no
C3 C4 C5 C6 1.5(9) no
C4 C5 C6 N2 176.9(5) no
C4 C5 C6 C1 0.8(8) no
N1 C1 C6 N2 0.6(6) no
C2 C1 C6 N2 -179.0(5) no
N1 C1 C6 C5 177.4(5) no
C2 C1 C6 C5 -2.2(8) no
N2 C7 C8 N5 -92.7(6) no
N1 C7 C8 N5 85.1(6) no
N5 C9 C10 N3 69.8(7) no
N5 C9 C10 N4 -103.5(6) no
C16 C11 C12 C13 -0.6(8) no
N3 C11 C12 C13 -179.3(6) no
C11 C12 C13 C14 2.4(10) no
C12 C13 C14 C15 -3.3(12) no
C13 C14 C15 C16 2.0(11) no
C14 C15 C16 N4 177.8(6) no
C14 C15 C16 C11 -0.2(9) no
C12 C11 C16 N4 -178.9(5) no
N3 C11 C16 N4 0.1(6) no
C12 C11 C16 C15 -0.4(8) no
N3 C11 C16 C15 178.5(5) no
N10 C17 C18 N7 88.8(7) no
N10 C17 C18 N6 -86.7(6) no
N6 C19 C20 C21 179.7(6) no
C24 C19 C20 C21 -2.5(8) no
C19 C20 C21 C22 1.9(9) no
C20 C21 C22 C23 -0.4(9) no
C21 C22 C23 C24 -0.8(8) no
C22 C23 C24 N7 178.7(5) no
C22 C23 C24 C19 0.2(8) no
N6 C19 C24 N7 1.0(6) no
C20 C19 C24 N7 -177.3(5) no
N6 C19 C24 C23 179.7(5) no
C20 C19 C24 C23 1.4(8) no
N10 C25 C26 N8 -73.2(6) no
N10 C25 C26 N9 103.8(6) no
N8 C27 C28 C29 -179.2(5) no
C32 C27 C28 C29 1.2(8) no
C27 C28 C29 C30 1.4(9) no
C28 C29 C30 C31 -3.2(10) no
C29 C30 C31 C32 2.3(9) no
N8 C27 C32 N9 0.4(6) no
C28 C27 C32 N9 -180.0(5) no
N8 C27 C32 C31 178.3(5) no
C28 C27 C32 C31 -2.0(8) no
C30 C31 C32 N9 177.5(6) no
C30 C31 C32 C27 0.2(8) no
N2 C7 N1 C1 -0.8(6) no
C8 C7 N1 C1 -178.8(4) no
C2 C1 N1 C7 179.6(6) no
C6 C1 N1 C7 0.1(5) no
N1 C7 N2 C6 1.1(6) no
C8 C7 N2 C6 179.0(5) no
C5 C6 N2 C7 -177.4(6) no
C1 C6 N2 C7 -1.0(6) no
N4 C10 N3 C11 -4.2(6) no
C9 C10 N3 C11 -178.1(5) no
C12 C11 N3 C10 -178.8(5) no
C16 C11 N3 C10 2.5(6) no
N3 C10 N4 C16 4.4(7) no
C9 C10 N4 C16 178.2(5) no
C15 C16 N4 C10 179.3(6) no
C11 C16 N4 C10 -2.5(6) no
C10 C9 N5 C8 70.3(6) no
C7 C8 N5 C9 83.4(5) no
N7 C18 N6 C19 0.2(6) no
C17 C18 N6 C19 176.3(5) no
C24 C19 N6 C18 -0.7(6) no
C20 C19 N6 C18 177.3(6) no
N6 C18 N7 C24 0.3(6) no
C17 C18 N7 C24 -175.5(5) no
C23 C24 N7 C18 -179.4(5) no
C19 C24 N7 C18 -0.8(6) no
N9 C26 N8 C27 -1.2(6) no
C25 C26 N8 C27 176.1(5) no
C28 C27 N8 C26 -179.2(5) no
C32 C27 N8 C26 0.5(5) no
N8 C26 N9 C32 1.4(6) no
C25 C26 N9 C32 -175.8(5) no
C27 C32 N9 C26 -1.0(6) no
C31 C32 N9 C26 -178.6(6) no
C18 C17 N10 C25 -82.2(6) no
C26 C25 N10 C17 -70.9(6) no

loop_
_cod_related_entry_id
_cod_related_entry_database
_cod_related_entry_code
1 ChemSpider 30655043
